data_2107396
loop_
_publ_author_name
'Domiano, P.'
'Pellinghelli, M.A.'
'Tiripicchio, A.'

_publ_section_title
;
 Crystal and molecular structure of carbohydrazide
;
_journal_name_full 'Acta Crystallographica B (24,1968-38,1982)'
_journal_page_first 2495
_journal_page_last 2498
_journal_volume 28
_journal_year 1972
_chemical_formula_sum 'C H6 N4 O'
_chemical_name_systematic 'O C (N H N H2)2'
_space_group_IT_number 14
_symmetry_space_group_name_Hall '-P 2ybc'
_symmetry_space_group_name_H-M 'P 1 21/c 1'
_cell_angle_alpha 90
_cell_angle_beta 109.1
_cell_angle_gamma 90
_cell_formula_units_Z 4
_cell_length_a 3.728
_cell_length_b 8.841
_cell_length_c 12.659
_cell_volume 394.262
_citation_journal_id_ASTM ACBCAR
_cod_data_source_file Domiano_ACBCAR_1972_396.cif
_cod_data_source_block C1H6N4O1
_cod_original_cell_volume 394.2621
_cod_original_formula_sum 'C1 H6 N4 O1'
_cod_database_code 2107396

loop_
_symmetry_equiv_pos_as_xyz
x,y,z
-x,y+1/2,-z+1/2
-x,-y,-z
x,-y-1/2,z-1/2

loop_
_atom_site_label
_atom_site_type_symbol
_atom_site_fract_x
_atom_site_fract_y
_atom_site_fract_z
_atom_site_occupancy
_atom_site_U_iso_or_equiv
H6 H+1 1.1846 0.0281 0.3371 1 0.0
O1 O-2 0.6522 0.4132 0.3582 1 0.0
N1 N-2 0.856 0.234 0.4934 1 0.0
H5 H+1 0.8049 -0.0304 0.2916 1 0.0
H3 H+1 0.5396 0.3567 0.5502 1 0.0
N3 N-2 0.8081 0.1817 0.3118 1 0.0
N2 N-2 0.7828 0.3243 0.5765 1 0.0
H2 H+1 0.9163 0.4099 0.5867 1 0.0
H4 H+1 0.792 0.2153 0.2422 1 0.0
N4 N-2 0.9539 0.0347 0.3443 1 0.0
H1 H+1 0.9036 0.1383 0.5077 1 0.0
C1 C+4 0.7665 0.2827 0.3868 1 0.0
